data_7704968
loop_
_publ_author_name
'Chapple, Peter M.'
'Cordier, Marie'
'Dorcet, Vincent'
'Roisnel, Thierry'
'Carpentier, Jean-Fran\,cois'
'Sarazin, Yann'

_publ_section_title
;
 A versatile nitrogen ligand for alkaline-earth chemistry.
;
_journal_issue 34
_journal_name_full 'Dalton transactions (Cambridge, England : 2003)'
_journal_page_first 11878
_journal_page_last 11889
_journal_paper_doi 10.1039/d0dt02236e
_journal_volume 49
_journal_year 2020
_chemical_compound_source 'synthesis as described'
_chemical_formula_moiety 'C54 H80 Ba N4 O Si2'
_chemical_formula_sum 'C54 H80 Ba N4 O Si2'
_chemical_formula_weight 994.74
_space_group_crystal_system monoclinic
_space_group_IT_number 14
_space_group_name_Hall '-P 2yn'
_space_group_name_H-M_alt 'P 1 21/n 1'
_atom_sites_solution_hydrogens mixed
_atom_sites_solution_primary dual
_atom_sites_solution_secondary difmap
_audit_update_record
;
2020-07-29 deposited with the CCDC.	2020-07-30 downloaded from the CCDC.
;
_cell_angle_alpha 90
_cell_angle_beta 101.979(3)
_cell_angle_gamma 90
_cell_formula_units_Z 4
_cell_length_a 13.0429(4)
_cell_length_b 22.7081(13)
_cell_length_c 19.0827(7)
_cell_measurement_reflns_used 7457
_cell_measurement_temperature 150(2)
_cell_measurement_theta_max 27.4803
_cell_measurement_theta_min 2.2947
_cell_measurement_wavelength 0.71073
_cell_volume 5528.8(4)
_computing_cell_refinement 'APEX3 (Bruker, 2015)'
_computing_data_collection 'Bruker APEX3 (Bruker, 2015)'
_computing_data_reduction 'SAINT (Bruker, 2014)'
_computing_molecular_graphics
;
   'SXGRAPH (L. Farrugia, 1999), Mercury (CSD, 2016)'
;
_computing_publication_material 'CRYSCALC (T. Roisnel, local program, 2019)'
_computing_structure_refinement 'SHELXL-2018_3 (Sheldrick, 2018)'
_computing_structure_solution 'SHELXT 2018_2 (Sheldrick, 2018)'
_diffrn_ambient_temperature 150(2)
_diffrn_detector '(CMOS) PHOTON 100'
_diffrn_detector_area_resol_mean 10.4167
_diffrn_measured_fraction_theta_full 0.999
_diffrn_measured_fraction_theta_max 0.996
_diffrn_measurement_device_type 'D8 VENTURE Bruker AXS'
_diffrn_measurement_method 'rotation images'
_diffrn_orient_matrix_UB_11 -0.0282553
_diffrn_orient_matrix_UB_12 0.0409657
_diffrn_orient_matrix_UB_13 -0.0075858
_diffrn_orient_matrix_UB_21 -0.0621316
_diffrn_orient_matrix_UB_22 -0.0117577
_diffrn_orient_matrix_UB_23 0.0199025
_diffrn_orient_matrix_UB_31 0.0385254
_diffrn_orient_matrix_UB_32 0.0110829
_diffrn_orient_matrix_UB_33 0.0491537
_diffrn_radiation_monochromator 'multilayer monochromator'
_diffrn_radiation_probe x-ray
_diffrn_radiation_source 'Incoatec microfocus sealed tube'
_diffrn_radiation_type MoK\a
_diffrn_radiation_wavelength 0.71073
_diffrn_reflns_av_R_equivalents 0.0400
_diffrn_reflns_av_unetI/netI 0.0331
_diffrn_reflns_limit_h_max 16
_diffrn_reflns_limit_h_min -16
_diffrn_reflns_limit_k_max 26
_diffrn_reflns_limit_k_min -29
_diffrn_reflns_limit_l_max 23
_diffrn_reflns_limit_l_min -24
_diffrn_reflns_number 57165
_diffrn_reflns_theta_full 25.242
_diffrn_reflns_theta_max 27.548
_diffrn_reflns_theta_min 2.099
_diffrn_source_current 1.0
_diffrn_source_power 50.0
_diffrn_source_voltage 50.0
_exptl_absorpt_coefficient_mu 0.800
_exptl_absorpt_correction_T_max 0.949
_exptl_absorpt_correction_T_min 0.816
_exptl_absorpt_correction_type multi-scan
_exptl_absorpt_process_details
;
  [Sheldrick, G.M. (2014). SADABS Bruker AXS Inc., Madison, Wisconsin, USA]
;
_exptl_crystal_colour colourless
_exptl_crystal_density_diffrn 1.195
_exptl_crystal_description prism
_exptl_crystal_F_000 2096
_exptl_crystal_size_max 0.150
_exptl_crystal_size_mid 0.080
_exptl_crystal_size_min 0.065
_refine_diff_density_max 0.690
_refine_diff_density_min -0.729
_refine_diff_density_rms 0.069
_refine_ls_extinction_method none
_refine_ls_goodness_of_fit_ref 1.037
_refine_ls_hydrogen_treatment mixed
_refine_ls_matrix_type full
_refine_ls_number_parameters 568
_refine_ls_number_reflns 12696
_refine_ls_number_restraints 0
_refine_ls_restrained_S_all 1.037
_refine_ls_R_factor_all 0.0424
_refine_ls_R_factor_gt 0.0338
_refine_ls_shift/su_max 0.004
_refine_ls_shift/su_mean 0.000
_refine_ls_structure_factor_coef Fsqd
_refine_ls_weighting_details 'w=1/[\s^2^(Fo^2^)+(0.0274P)^2^+6.8293P] where P=(Fo^2^+2Fc^2^)/3'
_refine_ls_weighting_scheme calc
_refine_ls_wR_factor_gt 0.0780
_refine_ls_wR_factor_ref 0.0821
_reflns_number_gt 10928
_reflns_number_total 12696
_reflns_threshold_expression >2sigma(I)
_cod_data_source_file d0dt02236e2.cif
_cod_data_source_block PC3013
_cod_depositor_comments 'Adding full bibliography for 7704966--7704975.cif.'
_cod_original_sg_symbol_H-M 'P 21/n'
_cod_database_code 7704968

loop_
_space_group_symop_operation_xyz
'x, y, z'
'-x+1/2, y+1/2, -z+1/2'
'-x, -y, -z'
'x-1/2, -y-1/2, z-1/2'

loop_
_atom_site_label
_atom_site_type_symbol
_atom_site_fract_x
_atom_site_fract_y
_atom_site_fract_z
_atom_site_U_iso_or_equiv
_atom_site_adp_type
_atom_site_occupancy
_atom_site_site_symmetry_order
_atom_site_calc_flag
_atom_site_refinement_flags_posn
_atom_site_refinement_flags_adp
_atom_site_refinement_flags_occupancy
_atom_site_disorder_assembly
_atom_site_disorder_group
Ba1 Ba 0.73119(2) 0.46770(2) 0.73945(2) 0.02187(4) Uani 1 1 d . . . . .
O1 O 0.77432(16) 0.58669(8) 0.75170(11) 0.0442(5) Uani 1 1 d . . . . .
C2 C 0.8772(3) 0.60914(16) 0.7789(2) 0.0612(10) Uani 1 1 d . . . . .
H2A H 0.908366 0.624123 0.739294 0.073 Uiso 1 1 calc R U . . .
H2B H 0.923089 0.577843 0.804421 0.073 Uiso 1 1 calc R U . . .
C3 C 0.8652(3) 0.65795(16) 0.8292(2) 0.0623(10) Uani 1 1 d . . . . .
H3A H 0.905047 0.693135 0.819727 0.075 Uiso 1 1 calc R U . . .
H3B H 0.890880 0.645555 0.879512 0.075 Uiso 1 1 calc R U . . .
C4 C 0.7493(3) 0.67112(17) 0.8152(2) 0.0586(9) Uani 1 1 d . . . . .
H4A H 0.718981 0.659377 0.856598 0.070 Uiso 1 1 calc R U . . .
H4B H 0.735943 0.713591 0.805723 0.070 Uiso 1 1 calc R U . . .
C5 C 0.7047(3) 0.63565(14) 0.75145(19) 0.0524(8) Uani 1 1 d . . . . .
H5A H 0.633613 0.621689 0.753807 0.063 Uiso 1 1 calc R U . . .
H5B H 0.700102 0.659287 0.707315 0.063 Uiso 1 1 calc R U . . .
N6 N 0.64246(13) 0.39312(8) 0.63441(9) 0.0197(4) Uani 1 1 d . . . . .
N11 N 0.85944(14) 0.45631(8) 0.64102(10) 0.0239(4) Uani 1 1 d . . . . .
C12 C 0.94521(17) 0.49792(10) 0.65356(13) 0.0256(5) Uani 1 1 d . . . . .
C13 C 0.94017(19) 0.54789(11) 0.60954(14) 0.0324(5) Uani 1 1 d . . . . .
C14 C 1.0266(2) 0.58586(13) 0.62228(17) 0.0441(7) Uani 1 1 d . . . . .
H14 H 1.026089 0.619603 0.592781 0.053 Uiso 1 1 calc R U . . .
C15 C 1.1126(2) 0.57547(14) 0.67668(19) 0.0509(8) Uani 1 1 d . . . . .
H15 H 1.171071 0.601317 0.683420 0.061 Uiso 1 1 calc R U . . .
C16 C 1.1135(2) 0.52778(13) 0.72098(17) 0.0441(7) Uani 1 1 d . . . . .
H16 H 1.172169 0.521567 0.759017 0.053 Uiso 1 1 calc R U . . .
C17 C 1.02950(18) 0.48812(12) 0.71121(14) 0.0321(5) Uani 1 1 d . . . . .
C18 C 0.8464(2) 0.56149(13) 0.55017(15) 0.0382(6) Uani 1 1 d . . . . .
H18 H 0.788279 0.534369 0.555886 0.046 Uiso 1 1 calc R U . . .
C19 C 0.8696(3) 0.5509(2) 0.47647(19) 0.0714(12) Uani 1 1 d . . . . .
H19A H 0.807290 0.560168 0.439726 0.107 Uiso 1 1 calc R U . . .
H19B H 0.927840 0.576193 0.469975 0.107 Uiso 1 1 calc R U . . .
H19C H 0.888778 0.509537 0.472130 0.107 Uiso 1 1 calc R U . . .
C20 C 0.8078(3) 0.62490(17) 0.5551(2) 0.0715(11) Uani 1 1 d . . . . .
H20A H 0.747315 0.632138 0.516031 0.107 Uiso 1 1 calc R U . . .
H20B H 0.787200 0.630604 0.601178 0.107 Uiso 1 1 calc R U . . .
H20C H 0.864160 0.652450 0.551191 0.107 Uiso 1 1 calc R U . . .
C21 C 1.0323(2) 0.43546(12) 0.76049(15) 0.0367(6) Uani 1 1 d . . . . .
H21 H 0.959003 0.420363 0.754421 0.044 Uiso 1 1 calc R U . . .
C22 C 1.0704(3) 0.45063(16) 0.83956(17) 0.0537(8) Uani 1 1 d . . . . .
H22A H 1.070492 0.414995 0.868531 0.081 Uiso 1 1 calc R U . . .
H22B H 1.141610 0.466663 0.847129 0.081 Uiso 1 1 calc R U . . .
H22C H 1.023513 0.479983 0.853762 0.081 Uiso 1 1 calc R U . . .
C23 C 1.0985(3) 0.38614(16) 0.7390(2) 0.0646(10) Uani 1 1 d . . . . .
H23A H 1.099252 0.352638 0.771500 0.097 Uiso 1 1 calc R U . . .
H23B H 1.068564 0.373794 0.689827 0.097 Uiso 1 1 calc R U . . .
H23C H 1.170276 0.400222 0.741930 0.097 Uiso 1 1 calc R U . . .
C24 C 0.86626(17) 0.41444(10) 0.59774(13) 0.0263(5) Uani 1 1 d . . . . .
H24 H 0.925170 0.415614 0.575682 0.032 Uiso 1 1 calc R U . . .
C25 C 0.79521(17) 0.36518(10) 0.57798(12) 0.0232(4) Uani 1 1 d . . . . .
C26 C 0.82908(17) 0.32201(10) 0.53517(13) 0.0261(5) Uani 1 1 d . . . . .
H26 H 0.894340 0.328207 0.521625 0.031 Uiso 1 1 calc R U . . .
C27 C 0.77393(17) 0.27059(10) 0.51100(12) 0.0238(4) Uani 1 1 d . . . . .
C28 C 0.67796(17) 0.26238(10) 0.53110(12) 0.0223(4) Uani 1 1 d . . . . .
H28 H 0.637749 0.228072 0.515972 0.027 Uiso 1 1 calc R U . . .
C29 C 0.64081(16) 0.30397(9) 0.57304(11) 0.0200(4) Uani 1 1 d . . . . .
C30 C 0.69656(16) 0.35690(9) 0.59685(11) 0.0194(4) Uani 1 1 d . . . . .
C31 C 0.81836(18) 0.22628(11) 0.46454(14) 0.0294(5) Uani 1 1 d . . . . .
C32 C 0.7548(3) 0.16979(15) 0.4529(2) 0.0643(11) Uani 1 1 d . . . . .
H32A H 0.753478 0.151696 0.499341 0.096 Uiso 1 1 calc R U . . .
H32B H 0.682959 0.178766 0.427918 0.096 Uiso 1 1 calc R U . . .
H32C H 0.786777 0.142470 0.423960 0.096 Uiso 1 1 calc R U . . .
C33 C 0.8193(4) 0.25333(18) 0.3926(2) 0.0873(16) Uani 1 1 d . . . . .
H33A H 0.860119 0.289874 0.399263 0.131 Uiso 1 1 calc R U . . .
H33B H 0.851078 0.225703 0.363844 0.131 Uiso 1 1 calc R U . . .
H33C H 0.747259 0.262000 0.367802 0.131 Uiso 1 1 calc R U . . .
C34 C 0.9295(3) 0.20949(18) 0.5010(3) 0.0789(14) Uani 1 1 d . . . . .
H34A H 0.928976 0.191898 0.547836 0.118 Uiso 1 1 calc R U . . .
H34B H 0.957381 0.180993 0.471218 0.118 Uiso 1 1 calc R U . . .
H34C H 0.973743 0.244768 0.507508 0.118 Uiso 1 1 calc R U . . .
C35 C 0.54526(16) 0.30783(9) 0.59889(11) 0.0200(4) Uani 1 1 d . . . . .
C36 C 0.45978(17) 0.27054(10) 0.59323(12) 0.0236(4) Uani 1 1 d . . . . .
H36 H 0.459646 0.233899 0.569179 0.028 Uiso 1 1 calc R U . . .
C37 C 0.37389(17) 0.28612(10) 0.62240(12) 0.0243(4) Uani 1 1 d . . . . .
C38 C 0.37604(17) 0.34168(10) 0.65365(12) 0.0245(5) Uani 1 1 d . . . . .
H38 H 0.316290 0.353776 0.671164 0.029 Uiso 1 1 calc R U . . .
C39 C 0.46082(16) 0.38101(10) 0.66098(11) 0.0211(4) Uani 1 1 d . . . . .
C40 C 0.55011(16) 0.36330(9) 0.63467(11) 0.0191(4) Uani 1 1 d . . . . .
C41 C 0.28299(19) 0.24221(11) 0.61967(15) 0.0330(5) Uani 1 1 d . . . . .
C42 C 0.1911(2) 0.26936(13) 0.64599(18) 0.0448(7) Uani 1 1 d . . . . .
H42A H 0.165162 0.303658 0.616417 0.067 Uiso 1 1 calc R U . . .
H42B H 0.134884 0.240213 0.642503 0.067 Uiso 1 1 calc R U . . .
H42C H 0.214196 0.281690 0.696001 0.067 Uiso 1 1 calc R U . . .
C43 C 0.3244(2) 0.18887(14) 0.6649(2) 0.0536(9) Uani 1 1 d . . . . .
H43A H 0.383470 0.171822 0.647462 0.080 Uiso 1 1 calc R U . . .
H43B H 0.347930 0.200943 0.714998 0.080 Uiso 1 1 calc R U . . .
H43C H 0.268618 0.159466 0.661500 0.080 Uiso 1 1 calc R U . . .
C44 C 0.2400(2) 0.22219(15) 0.54193(18) 0.0500(8) Uani 1 1 d . . . . .
H44A H 0.213164 0.256408 0.512475 0.075 Uiso 1 1 calc R U . . .
H44B H 0.296329 0.203666 0.522837 0.075 Uiso 1 1 calc R U . . .
H44C H 0.183201 0.193778 0.541043 0.075 Uiso 1 1 calc R U . . .
C45 C 0.44404(17) 0.43907(10) 0.68800(11) 0.0227(4) Uani 1 1 d . . . . .
H45 H 0.374138 0.448897 0.690628 0.027 Uiso 1 1 calc R U . . .
N51 N 0.51415(14) 0.47854(8) 0.70875(10) 0.0224(4) Uani 1 1 d . . . . .
C52 C 0.47643(16) 0.53618(10) 0.72150(12) 0.0240(4) Uani 1 1 d . . . . .
C53 C 0.45632(18) 0.57532(11) 0.66311(13) 0.0302(5) Uani 1 1 d . . . . .
C54 C 0.4206(2) 0.63161(13) 0.67436(18) 0.0449(7) Uani 1 1 d . . . . .
H54 H 0.404647 0.658411 0.635391 0.054 Uiso 1 1 calc R U . . .
C55 C 0.4081(3) 0.64883(14) 0.74077(19) 0.0543(8) Uani 1 1 d . . . . .
H55 H 0.382738 0.687217 0.747452 0.065 Uiso 1 1 calc R U . . .
C56 C 0.4319(2) 0.61089(14) 0.79774(17) 0.0473(7) Uani 1 1 d . . . . .
H56 H 0.424302 0.623985 0.843667 0.057 Uiso 1 1 calc R U . . .
C57 C 0.46719(19) 0.55337(12) 0.79028(14) 0.0322(5) Uani 1 1 d . . . . .
C58 C 0.4729(2) 0.55730(13) 0.58983(14) 0.0407(6) Uani 1 1 d . . . . .
H58 H 0.521663 0.522828 0.597746 0.049 Uiso 1 1 calc R U . . .
C59 C 0.3724(3) 0.53562(18) 0.54224(18) 0.0637(10) Uani 1 1 d . . . . .
H59A H 0.340738 0.505335 0.567589 0.096 Uiso 1 1 calc R U . . .
H59B H 0.323516 0.568613 0.530071 0.096 Uiso 1 1 calc R U . . .
H59C H 0.387886 0.518870 0.498252 0.096 Uiso 1 1 calc R U . . .
C60 C 0.5263(3) 0.60387(18) 0.55482(18) 0.0650(10) Uani 1 1 d . . . . .
H60A H 0.590650 0.616320 0.587749 0.097 Uiso 1 1 calc R U . . .
H60B H 0.543773 0.588005 0.510989 0.097 Uiso 1 1 calc R U . . .
H60C H 0.479403 0.637748 0.542808 0.097 Uiso 1 1 calc R U . . .
C61 C 0.4939(2) 0.51155(14) 0.85281(14) 0.0389(6) Uani 1 1 d . . . . .
H61 H 0.549341 0.484183 0.843010 0.047 Uiso 1 1 calc R U . . .
C62 C 0.5385(3) 0.54334(18) 0.92394(17) 0.0576(9) Uani 1 1 d . . . . .
H62A H 0.554515 0.514374 0.962739 0.086 Uiso 1 1 calc R U . . .
H62B H 0.602638 0.564395 0.920023 0.086 Uiso 1 1 calc R U . . .
H62C H 0.486623 0.571486 0.934304 0.086 Uiso 1 1 calc R U . . .
C63 C 0.3998(3) 0.47402(19) 0.86136(18) 0.0683(12) Uani 1 1 d . . . . .
H63A H 0.420482 0.447555 0.902436 0.102 Uiso 1 1 calc R U . . .
H63B H 0.342989 0.499748 0.869286 0.102 Uiso 1 1 calc R U . . .
H63C H 0.375752 0.450707 0.817831 0.102 Uiso 1 1 calc R U . . .
Si2 Si 0.78845(7) 0.33112(4) 0.82658(5) 0.0460(2) Uani 1 1 d . . . . .
H2SI H 0.793(3) 0.3319(15) 0.7513(17) 0.055 Uiso 1 1 d . U . . .
N71 N 0.78493(19) 0.40128(11) 0.85301(13) 0.0418(5) Uani 1 1 d . . . . .
Si1A Si 0.79892(7) 0.43314(4) 0.93347(5) 0.0469(2) Uani 0.758(5) 1 d . . P A 1
HI1A H 0.736789 0.422912 0.954186 0.056 Uiso 0.758(5) 1 calc R U P A 1
C72A C 0.8078(4) 0.51545(19) 0.9277(3) 0.0546(11) Uani 0.758(5) 1 d . . P A 1
H72A H 0.815957 0.532432 0.975797 0.082 Uiso 0.758(5) 1 calc R U P A 1
H72B H 0.868450 0.526093 0.907453 0.082 Uiso 0.758(5) 1 calc R U P A 1
H72C H 0.743769 0.530793 0.897002 0.082 Uiso 0.758(5) 1 calc R U P A 1
C73A C 0.9212(3) 0.41349(19) 1.0004(2) 0.0705(11) Uani 0.758(5) 1 d . . P A 1
H73A H 0.921823 0.434333 1.045418 0.106 Uiso 0.758(5) 1 calc R U P A 1
H73B H 0.922710 0.370923 1.008952 0.106 Uiso 0.758(5) 1 calc R U P A 1
H73C H 0.982746 0.424965 0.981607 0.106 Uiso 0.758(5) 1 calc R U P A 1
Si1B Si 0.79892(7) 0.43314(4) 0.93347(5) 0.0469(2) Uani 0.242(5) 1 d . . P A 2
HI1B H 0.801204 0.476616 0.925557 0.056 Uiso 0.242(5) 1 calc R U P A 2
C72B C 0.6847(11) 0.4188(6) 0.9722(8) 0.0546(11) Uani 0.242(5) 1 d . . P A 2
H72D H 0.694296 0.437801 1.019274 0.082 Uiso 0.242(5) 1 calc R U P A 2
H72E H 0.621891 0.434723 0.940621 0.082 Uiso 0.242(5) 1 calc R U P A 2
H72F H 0.676603 0.376266 0.977637 0.082 Uiso 0.242(5) 1 calc R U P A 2
C73B C 0.9212(3) 0.41349(19) 1.0004(2) 0.0705(11) Uani 0.242(5) 1 d . . P A 2
H73D H 0.921823 0.434333 1.045418 0.106 Uiso 0.242(5) 1 calc R U P A 2
H73E H 0.922710 0.370923 1.008952 0.106 Uiso 0.242(5) 1 calc R U P A 2
H73F H 0.982746 0.424965 0.981607 0.106 Uiso 0.242(5) 1 calc R U P A 2
C74 C 0.6660(3) 0.28865(17) 0.8289(2) 0.0734(12) Uani 1 1 d . . . . .
H74A H 0.653439 0.288721 0.877733 0.110 Uiso 1 1 calc R U . . .
H74B H 0.674112 0.248005 0.813624 0.110 Uiso 1 1 calc R U . . .
H74C H 0.606522 0.307025 0.796414 0.110 Uiso 1 1 calc R U . . .
C75 C 0.9035(3) 0.28652(16) 0.8724(2) 0.0659(10) Uani 1 1 d . . . . .
H75A H 0.968036 0.309020 0.874061 0.099 Uiso 1 1 calc R U . . .
H75B H 0.906501 0.249831 0.845854 0.099 Uiso 1 1 calc R U . . .
H75C H 0.896134 0.277316 0.921294 0.099 Uiso 1 1 calc R U . . .

loop_
_atom_site_aniso_label
_atom_site_aniso_U_11
_atom_site_aniso_U_22
_atom_site_aniso_U_33
_atom_site_aniso_U_23
_atom_site_aniso_U_13
_atom_site_aniso_U_12
Ba1 0.02043(7) 0.02350(7) 0.02140(7) -0.00472(5) 0.00369(5) -0.00239(5)
O1 0.0456(11) 0.0276(10) 0.0573(13) -0.0112(9) 0.0056(10) -0.0074(8)
C2 0.0407(17) 0.052(2) 0.089(3) -0.0270(18) 0.0073(17) -0.0025(14)
C3 0.0497(19) 0.051(2) 0.075(2) -0.0228(18) -0.0124(17) -0.0001(15)
C4 0.055(2) 0.058(2) 0.060(2) -0.0232(17) 0.0075(16) 0.0015(16)
C5 0.0437(16) 0.0424(17) 0.068(2) -0.0114(15) 0.0035(15) -0.0037(13)
N6 0.0193(8) 0.0203(9) 0.0206(9) -0.0032(7) 0.0061(7) -0.0024(7)
N11 0.0196(9) 0.0251(10) 0.0279(10) -0.0033(7) 0.0071(7) -0.0054(7)
C12 0.0202(10) 0.0247(12) 0.0338(12) -0.0095(9) 0.0099(9) -0.0059(8)
C13 0.0280(12) 0.0312(13) 0.0406(14) -0.0033(10) 0.0135(11) -0.0096(10)
C14 0.0394(15) 0.0372(15) 0.0582(18) -0.0001(13) 0.0162(13) -0.0178(12)
C15 0.0333(15) 0.0491(18) 0.070(2) -0.0103(16) 0.0104(14) -0.0242(13)
C16 0.0250(13) 0.0482(17) 0.0559(18) -0.0105(14) 0.0014(12) -0.0107(12)
C17 0.0220(11) 0.0328(13) 0.0414(14) -0.0104(11) 0.0066(10) -0.0025(10)
C18 0.0319(13) 0.0403(15) 0.0448(15) 0.0085(12) 0.0134(12) -0.0072(11)
C19 0.0454(19) 0.124(4) 0.047(2) -0.001(2) 0.0137(16) 0.003(2)
C20 0.062(2) 0.056(2) 0.091(3) 0.012(2) 0.004(2) 0.0118(18)
C21 0.0247(12) 0.0394(15) 0.0443(15) -0.0022(12) 0.0035(11) 0.0024(10)
C22 0.0519(19) 0.063(2) 0.0432(17) -0.0007(15) 0.0033(14) 0.0055(16)
C23 0.076(2) 0.053(2) 0.067(2) -0.0030(17) 0.0177(19) 0.0269(18)
C24 0.0200(10) 0.0275(12) 0.0340(12) -0.0065(9) 0.0118(9) -0.0063(9)
C25 0.0210(10) 0.0217(11) 0.0284(11) -0.0045(8) 0.0087(9) -0.0034(8)
C26 0.0203(10) 0.0276(12) 0.0331(12) -0.0043(9) 0.0118(9) -0.0014(9)
C27 0.0217(10) 0.0221(11) 0.0285(11) -0.0036(9) 0.0075(9) 0.0014(8)
C28 0.0217(10) 0.0185(10) 0.0273(11) -0.0026(8) 0.0064(9) -0.0019(8)
C29 0.0191(10) 0.0191(10) 0.0223(10) -0.0004(8) 0.0051(8) -0.0024(8)
C30 0.0187(9) 0.0188(10) 0.0209(10) -0.0012(8) 0.0048(8) -0.0013(8)
C31 0.0270(11) 0.0257(12) 0.0377(13) -0.0094(10) 0.0122(10) 0.0015(9)
C32 0.059(2) 0.0477(19) 0.098(3) -0.0421(19) 0.042(2) -0.0139(16)
C33 0.160(5) 0.059(2) 0.060(2) 0.0023(18) 0.065(3) 0.033(3)
C34 0.0380(17) 0.075(3) 0.117(3) -0.050(2) 0.0007(19) 0.0216(17)
C35 0.0188(10) 0.0198(10) 0.0221(10) 0.0002(8) 0.0058(8) -0.0009(8)
C36 0.0236(10) 0.0197(10) 0.0286(11) -0.0009(8) 0.0077(9) -0.0025(8)
C37 0.0207(10) 0.0226(11) 0.0311(12) 0.0018(9) 0.0090(9) -0.0034(8)
C38 0.0215(10) 0.0259(12) 0.0286(11) 0.0003(9) 0.0108(9) -0.0006(9)
C39 0.0220(10) 0.0216(11) 0.0213(10) -0.0010(8) 0.0080(8) -0.0010(8)
C40 0.0198(10) 0.0201(10) 0.0178(10) 0.0002(8) 0.0053(8) -0.0019(8)
C41 0.0258(12) 0.0251(12) 0.0519(16) 0.0002(11) 0.0172(11) -0.0067(9)
C42 0.0291(13) 0.0394(16) 0.070(2) -0.0021(14) 0.0205(13) -0.0086(11)
C43 0.0342(15) 0.0384(16) 0.090(3) 0.0217(16) 0.0168(16) -0.0055(12)
C44 0.0327(14) 0.055(2) 0.063(2) -0.0155(15) 0.0121(14) -0.0136(13)
C45 0.0208(10) 0.0264(11) 0.0225(10) -0.0015(8) 0.0080(8) 0.0002(8)
N51 0.0223(9) 0.0228(10) 0.0226(9) -0.0047(7) 0.0054(7) 0.0023(7)
C52 0.0177(10) 0.0260(11) 0.0288(11) -0.0075(9) 0.0061(8) 0.0001(8)
C53 0.0259(11) 0.0290(12) 0.0347(13) -0.0037(10) 0.0045(10) 0.0027(9)
C54 0.0447(16) 0.0336(15) 0.0557(18) -0.0003(13) 0.0084(14) 0.0095(12)
C55 0.0581(19) 0.0367(16) 0.071(2) -0.0135(15) 0.0189(17) 0.0169(14)
C56 0.0457(16) 0.0508(18) 0.0495(17) -0.0242(14) 0.0194(14) 0.0085(13)
C57 0.0241(11) 0.0419(14) 0.0331(13) -0.0139(11) 0.0120(10) -0.0012(10)
C58 0.0514(17) 0.0403(15) 0.0294(13) 0.0020(11) 0.0059(12) 0.0002(13)
C59 0.071(2) 0.078(3) 0.0347(16) 0.0063(16) -0.0043(16) -0.020(2)
C60 0.076(2) 0.078(3) 0.0402(18) 0.0097(17) 0.0092(17) -0.015(2)
C61 0.0392(14) 0.0534(17) 0.0267(13) -0.0106(12) 0.0132(11) -0.0068(12)
C62 0.0534(19) 0.085(3) 0.0343(16) -0.0198(16) 0.0096(14) -0.0059(17)
C63 0.067(2) 0.107(3) 0.0336(16) -0.0034(18) 0.0162(16) -0.041(2)
Si2 0.0555(5) 0.0373(4) 0.0399(4) 0.0064(3) -0.0025(4) 0.0014(4)
N71 0.0432(13) 0.0368(13) 0.0410(13) 0.0084(10) -0.0011(10) 0.0014(10)
Si1A 0.0554(5) 0.0395(5) 0.0464(5) 0.0052(4) 0.0124(4) -0.0018(4)
C72A 0.064(3) 0.045(2) 0.057(3) 0.0010(19) 0.018(2) 0.0027(19)
C73A 0.072(2) 0.085(3) 0.047(2) -0.0033(19) -0.0046(18) -0.018(2)
Si1B 0.0554(5) 0.0395(5) 0.0464(5) 0.0052(4) 0.0124(4) -0.0018(4)
C72B 0.064(3) 0.045(2) 0.057(3) 0.0010(19) 0.018(2) 0.0027(19)
C73B 0.072(2) 0.085(3) 0.047(2) -0.0033(19) -0.0046(18) -0.018(2)
C74 0.073(3) 0.051(2) 0.086(3) 0.0116(19) -0.009(2) -0.0169(19)
C75 0.074(2) 0.051(2) 0.068(2) 0.0013(17) 0.0021(19) 0.0185(18)

loop_
_atom_type_symbol
_atom_type_description
_atom_type_scat_dispersion_real
_atom_type_scat_dispersion_imag
_atom_type_scat_source
C C 0.0033 0.0016 'International Tables Vol C Tables 4.2.6.8 and 6.1.1.4'
H H 0.0000 0.0000 'International Tables Vol C Tables 4.2.6.8 and 6.1.1.4'
N N 0.0061 0.0033 'International Tables Vol C Tables 4.2.6.8 and 6.1.1.4'
Si Si 0.0817 0.0704 'International Tables Vol C Tables 4.2.6.8 and 6.1.1.4'
Ba Ba -0.3244 2.2819 'International Tables Vol C Tables 4.2.6.8 and 6.1.1.4'
O O 0.0106 0.0060 'International Tables Vol C Tables 4.2.6.8 and 6.1.1.4'

loop_
_geom_angle_atom_site_label_1
_geom_angle_atom_site_label_2
_geom_angle_atom_site_label_3
_geom_angle
_geom_angle_site_symmetry_1
_geom_angle_site_symmetry_3
_geom_angle_publ_flag
N71 Ba1 N6 104.70(7) . . ?
N71 Ba1 O1 118.68(7) . . ?
N6 Ba1 O1 136.62(6) . . ?
N71 Ba1 N11 114.33(7) . . ?
N6 Ba1 N11 70.37(5) . . ?
O1 Ba1 N11 90.44(6) . . ?
N71 Ba1 N51 108.17(7) . . ?
N6 Ba1 N51 68.75(5) . . ?
O1 Ba1 N51 96.43(6) . . ?
N11 Ba1 N51 126.60(5) . . ?
N71 Ba1 Si2 26.76(6) . . ?
N6 Ba1 Si2 79.29(4) . . ?
O1 Ba1 Si2 143.31(5) . . ?
N11 Ba1 Si2 97.98(4) . . ?
N51 Ba1 Si2 106.50(4) . . ?
N71 Ba1 Si1B 23.46(6) . . ?
N6 Ba1 Si1B 125.89(4) . . ?
O1 Ba1 Si1B 96.92(5) . . ?
N11 Ba1 Si1B 127.17(4) . . ?
N51 Ba1 Si1B 104.50(4) . . ?
Si2 Ba1 Si1B 50.17(2) . . ?
N71 Ba1 Si1A 23.46(6) . . ?
N6 Ba1 Si1A 125.89(4) . . ?
O1 Ba1 Si1A 96.92(5) . . ?
N11 Ba1 Si1A 127.17(4) . . ?
N51 Ba1 Si1A 104.50(4) . . ?
Si2 Ba1 Si1A 50.17(2) . . ?
C2 O1 C5 105.7(2) . . ?
C2 O1 Ba1 122.67(18) . . ?
C5 O1 Ba1 129.84(17) . . ?
O1 C2 C3 106.4(3) . . ?
O1 C2 H2A 110.4 . . ?
C3 C2 H2A 110.4 . . ?
O1 C2 H2B 110.4 . . ?
C3 C2 H2B 110.4 . . ?
H2A C2 H2B 108.6 . . ?
C2 C3 C4 105.5(3) . . ?
C2 C3 H3A 110.6 . . ?
C4 C3 H3A 110.6 . . ?
C2 C3 H3B 110.6 . . ?
C4 C3 H3B 110.6 . . ?
H3A C3 H3B 108.8 . . ?
C5 C4 C3 104.2(3) . . ?
C5 C4 H4A 110.9 . . ?
C3 C4 H4A 110.9 . . ?
C5 C4 H4B 110.9 . . ?
C3 C4 H4B 110.9 . . ?
H4A C4 H4B 108.9 . . ?
O1 C5 C4 106.3(3) . . ?
O1 C5 H5A 110.5 . . ?
C4 C5 H5A 110.5 . . ?
O1 C5 H5B 110.5 . . ?
C4 C5 H5B 110.5 . . ?
H5A C5 H5B 108.7 . . ?
C30 N6 C40 104.49(17) . . ?
C30 N6 Ba1 125.09(13) . . ?
C40 N6 Ba1 123.03(13) . . ?
C24 N11 C12 116.05(19) . . ?
C24 N11 Ba1 129.88(15) . . ?
C12 N11 Ba1 112.42(13) . . ?
C17 C12 C13 121.9(2) . . ?
C17 C12 N11 118.7(2) . . ?
C13 C12 N11 119.3(2) . . ?
C14 C13 C12 117.2(2) . . ?
C14 C13 C18 120.0(2) . . ?
C12 C13 C18 122.8(2) . . ?
C15 C14 C13 121.6(3) . . ?
C15 C14 H14 119.2 . . ?
C13 C14 H14 119.2 . . ?
C16 C15 C14 120.0(2) . . ?
C16 C15 H15 120.0 . . ?
C14 C15 H15 120.0 . . ?
C15 C16 C17 121.3(3) . . ?
C15 C16 H16 119.4 . . ?
C17 C16 H16 119.4 . . ?
C16 C17 C12 117.8(3) . . ?
C16 C17 C21 120.4(2) . . ?
C12 C17 C21 121.7(2) . . ?
C13 C18 C19 112.0(2) . . ?
C13 C18 C20 111.7(3) . . ?
C19 C18 C20 109.6(3) . . ?
C13 C18 H18 107.8 . . ?
C19 C18 H18 107.8 . . ?
C20 C18 H18 107.8 . . ?
C18 C19 H19A 109.5 . . ?
C18 C19 H19B 109.5 . . ?
H19A C19 H19B 109.5 . . ?
C18 C19 H19C 109.5 . . ?
H19A C19 H19C 109.5 . . ?
H19B C19 H19C 109.5 . . ?
C18 C20 H20A 109.5 . . ?
C18 C20 H20B 109.5 . . ?
H20A C20 H20B 109.5 . . ?
C18 C20 H20C 109.5 . . ?
H20A C20 H20C 109.5 . . ?
H20B C20 H20C 109.5 . . ?
C17 C21 C23 110.8(3) . . ?
C17 C21 C22 113.3(2) . . ?
C23 C21 C22 110.2(3) . . ?
C17 C21 H21 107.4 . . ?
C23 C21 H21 107.4 . . ?
C22 C21 H21 107.4 . . ?
C21 C22 H22A 109.5 . . ?
C21 C22 H22B 109.5 . . ?
H22A C22 H22B 109.5 . . ?
C21 C22 H22C 109.5 . . ?
H22A C22 H22C 109.5 . . ?
H22B C22 H22C 109.5 . . ?
C21 C23 H23A 109.5 . . ?
C21 C23 H23B 109.5 . . ?
H23A C23 H23B 109.5 . . ?
C21 C23 H23C 109.5 . . ?
H23A C23 H23C 109.5 . . ?
H23B C23 H23C 109.5 . . ?
N11 C24 C25 128.1(2) . . ?
N11 C24 H24 116.0 . . ?
C25 C24 H24 116.0 . . ?
C26 C25 C30 117.80(19) . . ?
C26 C25 C24 115.34(19) . . ?
C30 C25 C24 126.9(2) . . ?
C27 C26 C25 124.9(2) . . ?
C27 C26 H26 117.5 . . ?
C25 C26 H26 117.5 . . ?
C28 C27 C26 116.8(2) . . ?
C28 C27 C31 122.7(2) . . ?
C26 C27 C31 120.6(2) . . ?
C29 C28 C27 120.5(2) . . ?
C29 C28 H28 119.7 . . ?
C27 C28 H28 119.7 . . ?
C28 C29 C30 122.67(19) . . ?
C28 C29 C35 132.2(2) . . ?
C30 C29 C35 105.07(18) . . ?
N6 C30 C25 129.97(19) . . ?
N6 C30 C29 112.69(18) . . ?
C25 C30 C29 117.33(19) . . ?
C33 C31 C32 108.6(3) . . ?
C33 C31 C34 109.4(3) . . ?
C32 C31 C34 107.2(3) . . ?
C33 C31 C27 109.6(2) . . ?
C32 C31 C27 112.2(2) . . ?
C34 C31 C27 109.8(2) . . ?
C31 C32 H32A 109.5 . . ?
C31 C32 H32B 109.5 . . ?
H32A C32 H32B 109.5 . . ?
C31 C32 H32C 109.5 . . ?
H32A C32 H32C 109.5 . . ?
H32B C32 H32C 109.5 . . ?
C31 C33 H33A 109.5 . . ?
C31 C33 H33B 109.5 . . ?
H33A C33 H33B 109.5 . . ?
C31 C33 H33C 109.5 . . ?
H33A C33 H33C 109.5 . . ?
H33B C33 H33C 109.5 . . ?
C31 C34 H34A 109.5 . . ?
C31 C34 H34B 109.5 . . ?
H34A C34 H34B 109.5 . . ?
C31 C34 H34C 109.5 . . ?
H34A C34 H34C 109.5 . . ?
H34B C34 H34C 109.5 . . ?
C36 C35 C40 122.10(19) . . ?
C36 C35 C29 132.7(2) . . ?
C40 C35 C29 105.24(18) . . ?
C35 C36 C37 120.9(2) . . ?
C35 C36 H36 119.6 . . ?
C37 C36 H36 119.6 . . ?
C38 C37 C36 117.0(2) . . ?
C38 C37 C41 123.2(2) . . ?
C36 C37 C41 119.8(2) . . ?
C37 C38 C39 124.3(2) . . ?
C37 C38 H38 117.9 . . ?
C39 C38 H38 117.9 . . ?
C38 C39 C40 118.12(19) . . ?
C38 C39 C45 116.08(19) . . ?
C40 C39 C45 125.44(19) . . ?
N6 C40 C39 129.94(19) . . ?
N6 C40 C35 112.49(18) . . ?
C39 C40 C35 117.46(18) . . ?
C43 C41 C42 110.3(2) . . ?
C43 C41 C44 109.1(3) . . ?
C42 C41 C44 106.4(2) . . ?
C43 C41 C37 108.4(2) . . ?
C42 C41 C37 112.3(2) . . ?
C44 C41 C37 110.3(2) . . ?
C41 C42 H42A 109.5 . . ?
C41 C42 H42B 109.5 . . ?
H42A C42 H42B 109.5 . . ?
C41 C42 H42C 109.5 . . ?
H42A C42 H42C 109.5 . . ?
H42B C42 H42C 109.5 . . ?
C41 C43 H43A 109.5 . . ?
C41 C43 H43B 109.5 . . ?
H43A C43 H43B 109.5 . . ?
C41 C43 H43C 109.5 . . ?
H43A C43 H43C 109.5 . . ?
H43B C43 H43C 109.5 . . ?
C41 C44 H44A 109.5 . . ?
C41 C44 H44B 109.5 . . ?
H44A C44 H44B 109.5 . . ?
C41 C44 H44C 109.5 . . ?
H44A C44 H44C 109.5 . . ?
H44B C44 H44C 109.5 . . ?
N51 C45 C39 126.5(2) . . ?
N51 C45 H45 116.7 . . ?
C39 C45 H45 116.7 . . ?
C45 N51 C52 116.20(18) . . ?
C45 N51 Ba1 129.25(15) . . ?
C52 N51 Ba1 114.48(13) . . ?
C57 C52 C53 121.9(2) . . ?
C57 C52 N51 120.8(2) . . ?
C53 C52 N51 117.1(2) . . ?
C54 C53 C52 118.1(2) . . ?
C54 C53 C58 120.5(3) . . ?
C52 C53 C58 121.4(2) . . ?
C55 C54 C53 120.9(3) . . ?
C55 C54 H54 119.6 . . ?
C53 C54 H54 119.6 . . ?
C54 C55 C56 120.2(3) . . ?
C54 C55 H55 119.9 . . ?
C56 C55 H55 119.9 . . ?
C55 C56 C57 122.0(3) . . ?
C55 C56 H56 119.0 . . ?
C57 C56 H56 119.0 . . ?
C52 C57 C56 116.7(3) . . ?
C52 C57 C61 121.1(2) . . ?
C56 C57 C61 122.2(2) . . ?
C60 C58 C59 112.8(3) . . ?
C60 C58 C53 112.9(3) . . ?
C59 C58 C53 111.7(3) . . ?
C60 C58 H58 106.3 . . ?
C59 C58 H58 106.3 . . ?
C53 C58 H58 106.3 . . ?
C58 C59 H59A 109.5 . . ?
C58 C59 H59B 109.5 . . ?
H59A C59 H59B 109.5 . . ?
C58 C59 H59C 109.5 . . ?
H59A C59 H59C 109.5 . . ?
H59B C59 H59C 109.5 . . ?
C58 C60 H60A 109.5 . . ?
C58 C60 H60B 109.5 . . ?
H60A C60 H60B 109.5 . . ?
C58 C60 H60C 109.5 . . ?
H60A C60 H60C 109.5 . . ?
H60B C60 H60C 109.5 . . ?
C57 C61 C63 112.1(3) . . ?
C57 C61 C62 112.6(3) . . ?
C63 C61 C62 109.3(2) . . ?
C57 C61 H61 107.5 . . ?
C63 C61 H61 107.5 . . ?
C62 C61 H61 107.5 . . ?
C61 C62 H62A 109.5 . . ?
C61 C62 H62B 109.5 . . ?
H62A C62 H62B 109.5 . . ?
C61 C62 H62C 109.5 . . ?
H62A C62 H62C 109.5 . . ?
H62B C62 H62C 109.5 . . ?
C61 C63 H63A 109.5 . . ?
C61 C63 H63B 109.5 . . ?
H63A C63 H63B 109.5 . . ?
C61 C63 H63C 109.5 . . ?
H63A C63 H63C 109.5 . . ?
H63B C63 H63C 109.5 . . ?
N71 Si2 C75 116.36(15) . . ?
N71 Si2 C74 113.95(17) . . ?
C75 Si2 C74 108.37(19) . . ?
N71 Si2 Ba1 44.65(8) . . ?
C75 Si2 Ba1 140.18(14) . . ?
C74 Si2 Ba1 111.45(13) . . ?
N71 Si2 H2SI 107.2(13) . . ?
C75 Si2 H2SI 105.9(13) . . ?
C74 Si2 H2SI 104.0(13) . . ?
Ba1 Si2 H2SI 64.6(13) . . ?
Si1B N71 Si2 133.11(15) . . ?
Si1A N71 Si2 133.11(15) . . ?
Si1B N71 Ba1 118.08(12) . . ?
Si1A N71 Ba1 118.08(12) . . ?
Si2 N71 Ba1 108.58(12) . . ?
N71 Si1A C72A 111.94(17) . . ?
N71 Si1A C73A 115.89(16) . . ?
C72A Si1A C73A 102.8(2) . . ?
N71 Si1A Ba1 38.46(8) . . ?
C72A Si1A Ba1 74.69(15) . . ?
C73A Si1A Ba1 136.21(14) . . ?
N71 Si1A HI1A 108.6 . . ?
C72A Si1A HI1A 108.6 . . ?
C73A Si1A HI1A 108.6 . . ?
Ba1 Si1A HI1A 113.5 . . ?
Si1A C72A H72A 109.5 . . ?
Si1A C72A H72B 109.5 . . ?
H72A C72A H72B 109.5 . . ?
Si1A C72A H72C 109.5 . . ?
H72A C72A H72C 109.5 . . ?
H72B C72A H72C 109.5 . . ?
Si1A C73A H73A 109.5 . . ?
Si1A C73A H73B 109.5 . . ?
H73A C73A H73B 109.5 . . ?
Si1A C73A H73C 109.5 . . ?
H73A C73A H73C 109.5 . . ?
H73B C73A H73C 109.5 . . ?
N71 Si1B C72B 110.6(5) . . ?
N71 Si1B C73B 115.89(16) . . ?
C72B Si1B C73B 109.4(5) . . ?
N71 Si1B Ba1 38.46(8) . . ?
C72B Si1B Ba1 113.4(5) . . ?
C73B Si1B Ba1 136.21(14) . . ?
N71 Si1B HI1B 106.8 . . ?
C72B Si1B HI1B 106.8 . . ?
C73B Si1B HI1B 106.8 . . ?
Ba1 Si1B HI1B 69.4 . . ?
Si1B C72B H72D 109.5 . . ?
Si1B C72B H72E 109.5 . . ?
H72D C72B H72E 109.5 . . ?
Si1B C72B H72F 109.5 . . ?
H72D C72B H72F 109.5 . . ?
H72E C72B H72F 109.5 . . ?
Si1B C73B H73D 109.5 . . ?
Si1B C73B H73E 109.5 . . ?
H73D C73B H73E 109.5 . . ?
Si1B C73B H73F 109.5 . . ?
H73D C73B H73F 109.5 . . ?
H73E C73B H73F 109.5 . . ?
Si2 C74 H74A 109.5 . . ?
Si2 C74 H74B 109.5 . . ?
H74A C74 H74B 109.5 . . ?
Si2 C74 H74C 109.5 . . ?
H74A C74 H74C 109.5 . . ?
H74B C74 H74C 109.5 . . ?
Si2 C75 H75A 109.5 . . ?
Si2 C75 H75B 109.5 . . ?
H75A C75 H75B 109.5 . . ?
Si2 C75 H75C 109.5 . . ?
H75A C75 H75C 109.5 . . ?
H75B C75 H75C 109.5 . . ?

loop_
_geom_bond_atom_site_label_1
_geom_bond_atom_site_label_2
_geom_bond_distance
_geom_bond_site_symmetry_2
_geom_bond_publ_flag
Ba1 N71 2.614(2) . ?
Ba1 N6 2.6951(17) . ?
Ba1 O1 2.7599(19) . ?
Ba1 N11 2.7744(19) . ?
Ba1 N51 2.7801(18) . ?
Ba1 Si2 3.5251(8) . ?
Ba1 Si1B 3.7075(9) . ?
Ba1 Si1A 3.7075(9) . ?
O1 C2 1.428(4) . ?
O1 C5 1.435(4) . ?
C2 C3 1.495(5) . ?
C2 H2A 0.9900 . ?
C2 H2B 0.9900 . ?
C3 C4 1.510(5) . ?
C3 H3A 0.9900 . ?
C3 H3B 0.9900 . ?
C4 C5 1.475(4) . ?
C4 H4A 0.9900 . ?
C4 H4B 0.9900 . ?
C5 H5A 0.9900 . ?
C5 H5B 0.9900 . ?
N6 C30 1.378(3) . ?
N6 C40 1.383(3) . ?
N11 C24 1.274(3) . ?
N11 C12 1.446(3) . ?
C12 C17 1.402(3) . ?
C12 C13 1.405(4) . ?
C13 C14 1.400(3) . ?
C13 C18 1.516(4) . ?
C14 C15 1.381(4) . ?
C14 H14 0.9500 . ?
C15 C16 1.372(5) . ?
C15 H15 0.9500 . ?
C16 C17 1.400(3) . ?
C16 H16 0.9500 . ?
C17 C21 1.517(4) . ?
C18 C19 1.518(4) . ?
C18 C20 1.535(5) . ?
C18 H18 1.0000 . ?
C19 H19A 0.9800 . ?
C19 H19B 0.9800 . ?
C19 H19C 0.9800 . ?
C20 H20A 0.9800 . ?
C20 H20B 0.9800 . ?
C20 H20C 0.9800 . ?
C21 C23 1.521(4) . ?
C21 C22 1.527(4) . ?
C21 H21 1.0000 . ?
C22 H22A 0.9800 . ?
C22 H22B 0.9800 . ?
C22 H22C 0.9800 . ?
C23 H23A 0.9800 . ?
C23 H23B 0.9800 . ?
C23 H23C 0.9800 . ?
C24 C25 1.452(3) . ?
C24 H24 0.9500 . ?
C25 C26 1.405(3) . ?
C25 C30 1.419(3) . ?
C26 C27 1.398(3) . ?
C26 H26 0.9500 . ?
C27 C28 1.396(3) . ?
C27 C31 1.532(3) . ?
C28 C29 1.389(3) . ?
C28 H28 0.9500 . ?
C29 C30 1.429(3) . ?
C29 C35 1.435(3) . ?
C31 C33 1.507(4) . ?
C31 C32 1.519(4) . ?
C31 C34 1.521(4) . ?
C32 H32A 0.9800 . ?
C32 H32B 0.9800 . ?
C32 H32C 0.9800 . ?
C33 H33A 0.9800 . ?
C33 H33B 0.9800 . ?
C33 H33C 0.9800 . ?
C34 H34A 0.9800 . ?
C34 H34B 0.9800 . ?
C34 H34C 0.9800 . ?
C35 C36 1.386(3) . ?
C35 C40 1.428(3) . ?
C36 C37 1.396(3) . ?
C36 H36 0.9500 . ?
C37 C38 1.393(3) . ?
C37 C41 1.542(3) . ?
C38 C39 1.406(3) . ?
C38 H38 0.9500 . ?
C39 C40 1.419(3) . ?
C39 C45 1.449(3) . ?
C41 C43 1.520(4) . ?
C41 C42 1.522(4) . ?
C41 C44 1.542(4) . ?
C42 H42A 0.9800 . ?
C42 H42B 0.9800 . ?
C42 H42C 0.9800 . ?
C43 H43A 0.9800 . ?
C43 H43B 0.9800 . ?
C43 H43C 0.9800 . ?
C44 H44A 0.9800 . ?
C44 H44B 0.9800 . ?
C44 H44C 0.9800 . ?
C45 N51 1.283(3) . ?
C45 H45 0.9500 . ?
N51 C52 1.437(3) . ?
C52 C57 1.398(3) . ?
C52 C53 1.407(3) . ?
C53 C54 1.392(4) . ?
C53 C58 1.515(4) . ?
C54 C55 1.368(4) . ?
C54 H54 0.9500 . ?
C55 C56 1.371(5) . ?
C55 H55 0.9500 . ?
C56 C57 1.402(4) . ?
C56 H56 0.9500 . ?
C57 C61 1.508(4) . ?
C58 C60 1.497(4) . ?
C58 C59 1.514(4) . ?
C58 H58 1.0000 . ?
C59 H59A 0.9800 . ?
C59 H59B 0.9800 . ?
C59 H59C 0.9800 . ?
C60 H60A 0.9800 . ?
C60 H60B 0.9800 . ?
C60 H60C 0.9800 . ?
C61 C63 1.530(4) . ?
C61 C62 1.541(4) . ?
C61 H61 1.0000 . ?
C62 H62A 0.9800 . ?
C62 H62B 0.9800 . ?
C62 H62C 0.9800 . ?
C63 H63A 0.9800 . ?
C63 H63B 0.9800 . ?
C63 H63C 0.9800 . ?
Si2 N71 1.675(3) . ?
Si2 C75 1.870(4) . ?
Si2 C74 1.873(4) . ?
Si2 H2SI 1.45(3) . ?
N71 Si1B 1.673(3) . ?
N71 Si1A 1.673(3) . ?
Si1A C72A 1.877(4) . ?
Si1A C73A 1.878(4) . ?
Si1A HI1A 1.0000 . ?
C72A H72A 0.9800 . ?
C72A H72B 0.9800 . ?
C72A H72C 0.9800 . ?
C73A H73A 0.9800 . ?
C73A H73B 0.9800 . ?
C73A H73C 0.9800 . ?
Si1B C72B 1.825(14) . ?
Si1B C73B 1.878(4) . ?
Si1B HI1B 1.0000 . ?
C72B H72D 0.9800 . ?
C72B H72E 0.9800 . ?
C72B H72F 0.9800 . ?
C73B H73D 0.9799 . ?
C73B H73E 0.9800 . ?
C73B H73F 0.9800 . ?
C74 H74A 0.9800 . ?
C74 H74B 0.9800 . ?
C74 H74C 0.9800 . ?
C75 H75A 0.9800 . ?
C75 H75B 0.9800 . ?
C75 H75C 0.9800 . ?

loop_
_geom_torsion_atom_site_label_1
_geom_torsion_atom_site_label_2
_geom_torsion_atom_site_label_3
_geom_torsion_atom_site_label_4
_geom_torsion
_geom_torsion_site_symmetry_1
_geom_torsion_site_symmetry_2
_geom_torsion_site_symmetry_3
_geom_torsion_site_symmetry_4
_geom_torsion_publ_flag
C5 O1 C2 C3 30.1(4) . . . . ?
Ba1 O1 C2 C3 -136.0(2) . . . . ?
O1 C2 C3 C4 -13.2(4) . . . . ?
C2 C3 C4 C5 -8.0(4) . . . . ?
C2 O1 C5 C4 -35.7(4) . . . . ?
Ba1 O1 C5 C4 129.0(2) . . . . ?
C3 C4 C5 O1 26.5(4) . . . . ?
C24 N11 C12 C17 -92.2(3) . . . . ?
Ba1 N11 C12 C17 74.7(2) . . . . ?
C24 N11 C12 C13 90.1(3) . . . . ?
Ba1 N11 C12 C13 -103.1(2) . . . . ?
C17 C12 C13 C14 4.4(4) . . . . ?
N11 C12 C13 C14 -177.9(2) . . . . ?
C17 C12 C13 C18 -175.7(2) . . . . ?
N11 C12 C13 C18 2.0(4) . . . . ?
C12 C13 C14 C15 -1.2(4) . . . . ?
C18 C13 C14 C15 178.8(3) . . . . ?
C13 C14 C15 C16 -1.7(5) . . . . ?
C14 C15 C16 C17 1.6(5) . . . . ?
C15 C16 C17 C12 1.4(4) . . . . ?
C15 C16 C17 C21 179.6(3) . . . . ?
C13 C12 C17 C16 -4.5(4) . . . . ?
N11 C12 C17 C16 177.8(2) . . . . ?
C13 C12 C17 C21 177.3(2) . . . . ?
N11 C12 C17 C21 -0.3(3) . . . . ?
C14 C13 C18 C19 72.8(4) . . . . ?
C12 C13 C18 C19 -107.1(3) . . . . ?
C14 C13 C18 C20 -50.6(4) . . . . ?
C12 C13 C18 C20 129.4(3) . . . . ?
C16 C17 C21 C23 -79.8(3) . . . . ?
C12 C17 C21 C23 98.3(3) . . . . ?
C16 C17 C21 C22 44.7(4) . . . . ?
C12 C17 C21 C22 -137.1(3) . . . . ?
C12 N11 C24 C25 176.7(2) . . . . ?
Ba1 N11 C24 C25 12.6(4) . . . . ?
N11 C24 C25 C26 -173.0(2) . . . . ?
N11 C24 C25 C30 7.6(4) . . . . ?
C30 C25 C26 C27 -1.6(4) . . . . ?
C24 C25 C26 C27 178.9(2) . . . . ?
C25 C26 C27 C28 0.3(4) . . . . ?
C25 C26 C27 C31 -179.9(2) . . . . ?
C26 C27 C28 C29 0.1(3) . . . . ?
C31 C27 C28 C29 -179.7(2) . . . . ?
C27 C28 C29 C30 0.9(3) . . . . ?
C27 C28 C29 C35 177.4(2) . . . . ?
C40 N6 C30 C25 178.3(2) . . . . ?
Ba1 N6 C30 C25 -31.3(3) . . . . ?
C40 N6 C30 C29 -0.2(2) . . . . ?
Ba1 N6 C30 C29 150.16(14) . . . . ?
C26 C25 C30 N6 -176.2(2) . . . . ?
C24 C25 C30 N6 3.3(4) . . . . ?
C26 C25 C30 C29 2.3(3) . . . . ?
C24 C25 C30 C29 -178.3(2) . . . . ?
C28 C29 C30 N6 176.7(2) . . . . ?
C35 C29 C30 N6 -0.7(2) . . . . ?
C28 C29 C30 C25 -2.1(3) . . . . ?
C35 C29 C30 C25 -179.45(19) . . . . ?
C28 C27 C31 C33 112.3(3) . . . . ?
C26 C27 C31 C33 -67.4(4) . . . . ?
C28 C27 C31 C32 -8.4(4) . . . . ?
C26 C27 C31 C32 171.8(3) . . . . ?
C28 C27 C31 C34 -127.5(3) . . . . ?
C26 C27 C31 C34 52.8(4) . . . . ?
C28 C29 C35 C36 2.9(4) . . . . ?
C30 C29 C35 C36 179.9(2) . . . . ?
C28 C29 C35 C40 -175.7(2) . . . . ?
C30 C29 C35 C40 1.3(2) . . . . ?
C40 C35 C36 C37 0.3(3) . . . . ?
C29 C35 C36 C37 -178.2(2) . . . . ?
C35 C36 C37 C38 3.3(3) . . . . ?
C35 C36 C37 C41 -176.1(2) . . . . ?
C36 C37 C38 C39 -3.7(3) . . . . ?
C41 C37 C38 C39 175.7(2) . . . . ?
C37 C38 C39 C40 0.3(3) . . . . ?
C37 C38 C39 C45 173.7(2) . . . . ?
C30 N6 C40 C39 -175.0(2) . . . . ?
Ba1 N6 C40 C39 33.8(3) . . . . ?
C30 N6 C40 C35 1.1(2) . . . . ?
Ba1 N6 C40 C35 -150.04(14) . . . . ?
C38 C39 C40 N6 179.4(2) . . . . ?
C45 C39 C40 N6 6.6(4) . . . . ?
C38 C39 C40 C35 3.4(3) . . . . ?
C45 C39 C40 C35 -169.4(2) . . . . ?
C36 C35 C40 N6 179.6(2) . . . . ?
C29 C35 C40 N6 -1.6(2) . . . . ?
C36 C35 C40 C39 -3.7(3) . . . . ?
C29 C35 C40 C39 175.09(18) . . . . ?
C38 C37 C41 C43 -114.7(3) . . . . ?
C36 C37 C41 C43 64.6(3) . . . . ?
C38 C37 C41 C42 7.4(4) . . . . ?
C36 C37 C41 C42 -173.3(2) . . . . ?
C38 C37 C41 C44 125.9(3) . . . . ?
C36 C37 C41 C44 -54.8(3) . . . . ?
C38 C39 C45 N51 169.0(2) . . . . ?
C40 C39 C45 N51 -18.1(4) . . . . ?
C39 C45 N51 C52 169.5(2) . . . . ?
C39 C45 N51 Ba1 -13.9(3) . . . . ?
C45 N51 C52 C57 94.7(3) . . . . ?
Ba1 N51 C52 C57 -82.4(2) . . . . ?
C45 N51 C52 C53 -89.4(3) . . . . ?
Ba1 N51 C52 C53 93.4(2) . . . . ?
C57 C52 C53 C54 -3.7(4) . . . . ?
N51 C52 C53 C54 -179.5(2) . . . . ?
C57 C52 C53 C58 176.3(2) . . . . ?
N51 C52 C53 C58 0.5(3) . . . . ?
C52 C53 C54 C55 1.7(4) . . . . ?
C58 C53 C54 C55 -178.2(3) . . . . ?
C53 C54 C55 C56 0.8(5) . . . . ?
C54 C55 C56 C57 -1.5(5) . . . . ?
C53 C52 C57 C56 3.0(4) . . . . ?
N51 C52 C57 C56 178.6(2) . . . . ?
C53 C52 C57 C61 -177.2(2) . . . . ?
N51 C52 C57 C61 -1.5(3) . . . . ?
C55 C56 C57 C52 -0.4(4) . . . . ?
C55 C56 C57 C61 179.8(3) . . . . ?
C54 C53 C58 C60 43.6(4) . . . . ?
C52 C53 C58 C60 -136.4(3) . . . . ?
C54 C53 C58 C59 -84.8(3) . . . . ?
C52 C53 C58 C59 95.3(3) . . . . ?
C52 C57 C61 C63 -88.4(3) . . . . ?
C56 C57 C61 C63 91.5(3) . . . . ?
C52 C57 C61 C62 147.8(3) . . . . ?
C56 C57 C61 C62 -32.4(4) . . . . ?
C75 Si2 N71 Si1B -49.8(3) . . . . ?
C74 Si2 N71 Si1B 77.5(3) . . . . ?
Ba1 Si2 N71 Si1B 174.3(3) . . . . ?
C75 Si2 N71 Si1A -49.8(3) . . . . ?
C74 Si2 N71 Si1A 77.5(3) . . . . ?
Ba1 Si2 N71 Si1A 174.3(3) . . . . ?
C75 Si2 N71 Ba1 135.89(17) . . . . ?
C74 Si2 N71 Ba1 -96.88(17) . . . . ?
Si2 N71 Si1A C72A 170.8(2) . . . . ?
Ba1 N71 Si1A C72A -15.3(2) . . . . ?
Si2 N71 Si1A C73A 53.3(3) . . . . ?
Ba1 N71 Si1A C73A -132.76(17) . . . . ?
Si2 N71 Si1A Ba1 -173.9(3) . . . . ?
Si2 N71 Si1B C72B -71.9(5) . . . . ?
Ba1 N71 Si1B C72B 102.0(5) . . . . ?
Si2 N71 Si1B C73B 53.3(3) . . . . ?
Ba1 N71 Si1B C73B -132.76(17) . . . . ?
Si2 N71 Si1B Ba1 -173.9(3) . . . . ?
